data_1555539
loop_
_publ_author_name
'Garc\'ia-Garc\'ia, Carolina'
'Ortiz-Rojano, Laura'
'\'Alvarez, Susana'
'\'Alvarez, Rosana'
'Ribagorda, Mar\'ia'
'Carre\~no, M Carmen'

_publ_section_title
;
 Friedel-Crafts Alkylation of Indoles with p-Quinols: The Role of Hydrogen
 Bonding of Water for the Desymmetrization of the Cyclohexadienone System.
;
_journal_issue 9
_journal_name_full 'Organic letters'
_journal_page_first 2224
_journal_page_last 2227
_journal_paper_doi 10.1021/acs.orglett.6b00781
_journal_volume 18
_journal_year 2016
_chemical_formula_sum 'C16 H15 Br Cl3 N O2'
_chemical_formula_weight 439.55
_chemical_name_common L206
_space_group_crystal_system triclinic
_space_group_IT_number 2
_space_group_name_Hall '-P 1'
_space_group_name_H-M_alt 'P -1'
_atom_sites_solution_hydrogens geom
_atom_sites_solution_primary direct
_atom_sites_solution_secondary difmap
_cell_angle_alpha 76.9570(10)
_cell_angle_beta 81.0660(10)
_cell_angle_gamma 75.3020(10)
_cell_formula_units_Z 2
_cell_length_a 7.50910(10)
_cell_length_b 10.1225(2)
_cell_length_c 12.5419(2)
_cell_measurement_reflns_used 9927
_cell_measurement_temperature 296.(2)
_cell_measurement_theta_max 27.2936
_cell_measurement_theta_min 2.8197
_cell_volume 893.46(3)
_computing_cell_refinement 'SAINT V7.68A (Bruker AXS, 2009)'
_computing_data_collection 'Bruker Instrument Service v2010.9.0.0'
_computing_data_reduction 'SAINT V7.68A (Bruker AXS, 2009)'
_computing_structure_refinement 'SHELXL-97 (Sheldrick, 2008)'
_computing_structure_solution 'SHELXS-97 (Sheldrick, 2008)'
_diffrn_ambient_temperature 296.(2)
_diffrn_detector_area_resol_mean 8.3333
_diffrn_measured_fraction_theta_full 1.000
_diffrn_measured_fraction_theta_max 1.000
_diffrn_measurement_device_type 'Bruker Kappa Apex II'
_diffrn_radiation_wavelength 0.71073
_diffrn_reflns_av_R_equivalents 0.0270
_diffrn_reflns_av_sigmaI/netI 0.0132
_diffrn_reflns_limit_h_max 9
_diffrn_reflns_limit_h_min -9
_diffrn_reflns_limit_k_max 12
_diffrn_reflns_limit_k_min -12
_diffrn_reflns_limit_l_max 15
_diffrn_reflns_limit_l_min -15
_diffrn_reflns_number 25128
_diffrn_reflns_theta_full 25.35
_diffrn_reflns_theta_max 25.35
_diffrn_reflns_theta_min 1.68
_exptl_absorpt_coefficient_mu 2.756
_exptl_absorpt_correction_T_max 0.67
_exptl_absorpt_correction_T_min 0.59
_exptl_absorpt_correction_type multi-scan
_exptl_absorpt_process_details sadabs
_exptl_crystal_colour 'clear colourless'
_exptl_crystal_density_diffrn 1.634
_exptl_crystal_density_method 'not measured'
_exptl_crystal_description prismatic
_exptl_crystal_F_000 440
_exptl_crystal_size_max 0.270
_exptl_crystal_size_mid 0.230
_exptl_crystal_size_min 0.160
_refine_diff_density_max 0.783
_refine_diff_density_min -0.878
_refine_ls_extinction_method none
_refine_ls_goodness_of_fit_ref 0.999
_refine_ls_hydrogen_treatment refxyz
_refine_ls_matrix_type full
_refine_ls_number_parameters 210
_refine_ls_number_reflns 3268
_refine_ls_number_restraints 0
_refine_ls_restrained_S_all 0.999
_refine_ls_R_factor_all 0.0495
_refine_ls_R_factor_gt 0.0444
_refine_ls_shift/su_max 0.001
_refine_ls_shift/su_mean 0.000
_refine_ls_structure_factor_coef Fsqd
_refine_ls_weighting_details 'calc w=1/[\s^2^(Fo^2^)+(0.0994P)^2^+0.8195P] where P=(Fo^2^+2Fc^2^)/3'
_refine_ls_weighting_scheme calc
_refine_ls_wR_factor_gt 0.1327
_refine_ls_wR_factor_ref 0.1460
_reflns_number_gt 2979
_reflns_number_total 3268
_reflns_threshold_expression >2sigma(I)
_cod_data_source_file ol6b00781_si_003.cif
_cod_data_source_block I
_cod_database_code 1555539

loop_
_space_group_symop_operation_xyz
'x, y, z'
'-x, -y, -z'

loop_
_atom_site_type_symbol
_atom_site_label
_atom_site_fract_x
_atom_site_fract_y
_atom_site_fract_z
_atom_site_U_iso_or_equiv
_atom_site_adp_type
_atom_site_calc_flag
_atom_site_refinement_flags
_atom_site_occupancy
Br Br1 0.73157(6) 0.21118(4) 1.06817(3) 0.0652(2) Uani d . 1
C C1 0.7606(4) 0.4111(3) 0.7416(2) 0.0338(6) Uani d . 1
C C2 0.8558(4) 0.2993(3) 0.6882(3) 0.0390(6) Uani d . 1
C C3 0.9108(4) 0.1636(3) 0.7467(3) 0.0453(7) Uani d . 1
H H3 0.9724 0.0915 0.7106 0.054 Uiso calc R 1
C C4 0.8714(4) 0.1395(3) 0.8595(3) 0.0454(7) Uani d . 1
H H4 0.9052 0.05 0.9007 0.054 Uiso calc R 1
C C5 0.7802(4) 0.2503(3) 0.9119(3) 0.0407(6) Uani d . 1
C C6 0.7235(4) 0.3848(3) 0.8565(2) 0.0369(6) Uani d . 1
H H6 0.6627 0.4559 0.8939 0.044 Uiso calc R 1
C C7 0.7189(4) 0.5323(3) 0.6567(2) 0.0375(6) Uani d . 1
C C8 0.7902(5) 0.4904(4) 0.5598(3) 0.0483(7) Uani d . 1
H H8 0.7843 0.5484 0.4908 0.058 Uiso calc R 1
C C9 0.6059(4) 0.6739(3) 0.6718(2) 0.0369(6) Uani d . 1
H H9 0.5375 0.6614 0.7451 0.044 Uiso calc R 1
C C10 0.4613(5) 0.7320(3) 0.5891(3) 0.0525(8) Uani d . 1
H H10A 0.5245 0.7419 0.5152 0.063 Uiso calc R 1
H H10B 0.3849 0.6656 0.5963 0.063 Uiso calc R 1
C C11 0.3385(5) 0.8701(4) 0.6042(3) 0.0569(9) Uani d . 1
C C12 0.4182(5) 0.9600(3) 0.6493(3) 0.0520(8) Uani d . 1
H H12 0.3467 1.0468 0.6591 0.062 Uiso calc R 1
C C13 0.5889(5) 0.9217(3) 0.6764(3) 0.0488(8) Uani d . 1
H H13 0.6327 0.9852 0.7025 0.059 Uiso calc R 1
C C14 0.7196(4) 0.7823(3) 0.6683(3) 0.0422(7) Uani d . 1
C C15 0.8447(6) 0.7368(5) 0.7604(4) 0.0737(12) Uani d . 1
H H15A 0.9345 0.6532 0.7499 0.111 Uiso calc R 1
H H15B 0.7716 0.7194 0.8299 0.111 Uiso calc R 1
H H15C 0.9069 0.8089 0.7597 0.111 Uiso calc R 1
C C16 0.2344(5) 0.3058(4) 0.8467(3) 0.0578(9) Uani d . 1
H H16 0.108 0.3026 0.8384 0.069 Uiso calc R 1
Cl Cl1 0.2246(2) 0.44915(16) 0.90397(15) 0.1005(5) Uani d . 1
Cl Cl2 0.3352(2) 0.15168(16) 0.92966(16) 0.1058(5) Uani d . 1
Cl Cl3 0.3599(2) 0.32152(19) 0.71722(11) 0.0985(5) Uani d . 1
N N1 0.8718(4) 0.3509(3) 0.5784(2) 0.0507(7) Uani d . 1
H H1 0.9246 0.3037 0.5285 0.061 Uiso calc R 1
O O1 0.1827(5) 0.9083(3) 0.5761(4) 0.0982(13) Uani d . 1
O O2 0.8280(4) 0.7965(3) 0.5635(2) 0.0601(7) Uani d . 1
H H2 0.8668 0.8677 0.5521 0.09 Uiso calc R 1

loop_
_atom_site_aniso_label
_atom_site_aniso_U_11
_atom_site_aniso_U_22
_atom_site_aniso_U_33
_atom_site_aniso_U_12
_atom_site_aniso_U_13
_atom_site_aniso_U_23
Br1 0.0907(3) 0.0514(3) 0.0438(3) -0.0104(2) -0.00456(19) 0.00217(17)
C1 0.0293(12) 0.0304(13) 0.0419(15) -0.0075(10) 0.0009(11) -0.0095(11)
C2 0.0327(13) 0.0366(15) 0.0482(17) -0.0070(11) 0.0020(12) -0.0144(13)
C3 0.0371(14) 0.0340(15) 0.064(2) -0.0030(12) -0.0003(13) -0.0180(14)
C4 0.0426(15) 0.0310(14) 0.059(2) -0.0070(12) -0.0061(14) -0.0027(13)
C5 0.0398(15) 0.0385(15) 0.0421(16) -0.0101(11) -0.0032(12) -0.0036(12)
C6 0.0349(14) 0.0337(14) 0.0418(16) -0.0073(11) -0.0014(11) -0.0088(12)
C7 0.0364(14) 0.0356(14) 0.0385(15) -0.0076(11) 0.0004(11) -0.0067(12)
C8 0.0540(18) 0.0452(17) 0.0406(17) -0.0070(14) 0.0018(13) -0.0075(14)
C9 0.0391(14) 0.0333(14) 0.0349(14) -0.0067(11) 0.0006(11) -0.0045(11)
C10 0.0571(19) 0.0378(16) 0.065(2) -0.0057(14) -0.0200(16) -0.0108(15)
C11 0.058(2) 0.0402(17) 0.068(2) -0.0057(15) -0.0148(17) -0.0030(16)
C12 0.0554(19) 0.0364(16) 0.059(2) -0.0017(14) -0.0013(15) -0.0112(14)
C13 0.060(2) 0.0398(16) 0.0491(18) -0.0142(14) 0.0051(15) -0.0165(14)
C14 0.0442(16) 0.0390(15) 0.0439(17) -0.0095(12) 0.0016(12) -0.0134(13)
C15 0.073(3) 0.071(3) 0.089(3) -0.013(2) -0.035(2) -0.025(2)
C16 0.0497(18) 0.066(2) 0.064(2) -0.0208(16) -0.0098(16) -0.0141(18)
Cl1 0.0858(8) 0.0932(9) 0.1340(13) 0.0072(7) -0.0258(8) -0.0668(9)
Cl2 0.1081(10) 0.0735(8) 0.1291(13) -0.0280(7) -0.0372(9) 0.0194(8)
Cl3 0.1082(10) 0.1466(13) 0.0619(7) -0.0681(10) 0.0032(6) -0.0275(8)
N1 0.0549(16) 0.0475(15) 0.0469(16) -0.0048(12) 0.0066(12) -0.0196(13)
O1 0.077(2) 0.0563(17) 0.164(4) 0.0107(15) -0.065(2) -0.022(2)
O2 0.0664(15) 0.0427(13) 0.0683(17) -0.0219(11) 0.0283(13) -0.0182(12)

loop_
_atom_type_symbol
_atom_type_description
_atom_type_scat_dispersion_real
_atom_type_scat_dispersion_imag
_atom_type_scat_source
C C 0.0033 0.0016 'International Tables Vol C Tables 4.2.6.8 and 6.1.1.4'
H H 0.0000 0.0000 'International Tables Vol C Tables 4.2.6.8 and 6.1.1.4'
N N 0.0061 0.0033 'International Tables Vol C Tables 4.2.6.8 and 6.1.1.4'
O O 0.0106 0.0060 'International Tables Vol C Tables 4.2.6.8 and 6.1.1.4'
Br Br -0.2901 2.4595 'International Tables Vol C Tables 4.2.6.8 and 6.1.1.4'
Cl Cl 0.1484 0.1585 'International Tables Vol C Tables 4.2.6.8 and 6.1.1.4'

loop_
_geom_angle_atom_site_label_1
_geom_angle_atom_site_label_2
_geom_angle_atom_site_label_3
_geom_angle
C6 C1 C2 119.1(3)
C6 C1 C7 134.1(3)
C2 C1 C7 106.7(3)
N1 C2 C3 130.4(3)
N1 C2 C1 107.7(3)
C3 C2 C1 121.9(3)
C4 C3 C2 118.2(3)
C4 C3 H3 120.9
C2 C3 H3 120.9
C3 C4 C5 119.7(3)
C3 C4 H4 120.1
C5 C4 H4 120.1
C6 C5 C4 123.5(3)
C6 C5 Br1 118.6(2)
C4 C5 Br1 117.9(2)
C5 C6 C1 117.6(3)
C5 C6 H6 121.2
C1 C6 H6 121.2
C8 C7 C1 106.1(3)
C8 C7 C9 127.2(3)
C1 C7 C9 126.5(3)
C7 C8 N1 110.5(3)
C7 C8 H8 124.7
N1 C8 H8 124.7
C7 C9 C10 111.4(2)
C7 C9 C14 114.9(2)
C10 C9 C14 109.9(3)
C7 C9 H9 106.7
C10 C9 H9 106.7
C14 C9 H9 106.7
C11 C10 C9 113.5(3)
C11 C10 H10A 108.9
C9 C10 H10A 108.9
C11 C10 H10B 108.9
C9 C10 H10B 108.9
H10A C10 H10B 107.7
O1 C11 C12 121.2(4)
O1 C11 C10 122.0(4)
C12 C11 C10 116.7(3)
C13 C12 C11 121.7(3)
C13 C12 H12 119.1
C11 C12 H12 119.1
C12 C13 C14 125.1(3)
C12 C13 H13 117.4
C14 C13 H13 117.4
O2 C14 C13 108.1(3)
O2 C14 C15 110.2(3)
C13 C14 C15 110.6(3)
O2 C14 C9 107.4(2)
C13 C14 C9 109.3(2)
C15 C14 C9 111.2(3)
C14 C15 H15A 109.5
C14 C15 H15B 109.5
H15A C15 H15B 109.5
C14 C15 H15C 109.5
H15A C15 H15C 109.5
H15B C15 H15C 109.5
Cl2 C16 Cl1 111.5(2)
Cl2 C16 Cl3 109.3(2)
Cl1 C16 Cl3 110.2(2)
Cl2 C16 H16 108.6
Cl1 C16 H16 108.6
Cl3 C16 H16 108.6
C2 N1 C8 109.0(3)
C2 N1 H1 125.5
C8 N1 H1 125.5
C14 O2 H2 109.5

loop_
_geom_bond_atom_site_label_1
_geom_bond_atom_site_label_2
_geom_bond_distance
Br1 C5 1.906(3)
C1 C6 1.402(4)
C1 C2 1.422(4)
C1 C7 1.434(4)
C2 N1 1.357(4)
C2 C3 1.395(5)
C3 C4 1.378(5)
C3 H3 0.93
C4 C5 1.401(5)
C4 H4 0.93
C5 C6 1.374(4)
C6 H6 0.93
C7 C8 1.363(4)
C7 C9 1.505(4)
C8 N1 1.372(4)
C8 H8 0.93
C9 C10 1.533(4)
C9 C14 1.541(4)
C9 H9 0.98
C10 C11 1.500(5)
C10 H10A 0.97
C10 H10B 0.97
C11 O1 1.216(5)
C11 C12 1.456(5)
C12 C13 1.316(5)
C12 H12 0.93
C13 C14 1.516(4)
C13 H13 0.93
C14 O2 1.433(4)
C14 C15 1.519(5)
C15 H15A 0.96
C15 H15B 0.96
C15 H15C 0.96
C16 Cl2 1.733(4)
C16 Cl1 1.739(4)
C16 Cl3 1.742(4)
C16 H16 0.98
N1 H1 0.86
O2 H2 0.82
